data_7051446
_journal_name_full 'New Journal of Chemistry'
_journal_paper_doi 10.1039/a902738f
_journal_year 1999
_chemical_formula_analytical 'C42 H35 N2 O P3 Pd S'
_chemical_formula_moiety 'C42 H35 N2 O P3 Pd S'
_chemical_formula_structural 'C42 H35 N2 O P3 Pd S'
_chemical_formula_sum 'C42 H35 N2 O P3 Pd S'
_chemical_formula_weight 815.09
_space_group_IT_number 2
_symmetry_cell_setting triclinic
_symmetry_space_group_name_Hall '-P 1'
_symmetry_space_group_name_H-M 'P -1'
_cell_angle_alpha 102.9820(10)
_cell_angle_beta 94.7740(10)
_cell_angle_gamma 110.6100(10)
_cell_formula_units_Z 2
_cell_length_a 9.8531(3)
_cell_length_b 13.4561(4)
_cell_length_c 15.5289(5)
_cell_measurement_temperature 293(2)
_cell_volume 1847.89(10)
_diffrn_ambient_temperature 293(2)
_exptl_crystal_density_diffrn 1.465
_refine_ls_R_factor_obs 0.0490
_refine_ls_wR_factor_obs 0.1157
_cod_depositor_comments
;
The following automatic conversions were performed:
'_symmetry_cell_setting' value 'Triclinic' changed to 'triclinic'
according to '/home/saulius/struct/CIF-dictionaries/cif_core.dic'
dictionary named 'cif_core.dic' version 2.4.1 from 2010-06-29.

Automatic conversion script
Id: cif_fix_enum 1527 2010-12-29 10:47:43Z saulius 
;
_cod_database_code 7051446

loop_
_symmetry_equiv_pos_as_xyz
'x, y, z'
'-x, -y, -z'

loop_
_atom_site_aniso_label
_atom_site_aniso_U_11
_atom_site_aniso_U_22
_atom_site_aniso_U_33
_atom_site_aniso_U_23
_atom_site_aniso_U_13
_atom_site_aniso_U_12
Pd1 0.0355(3) 0.0357(3) 0.0414(3) 0.0144(2) 0.0084(2) 0.0186(2)
S1 0.0383(9) 0.0453(9) 0.0579(10) 0.0220(8) 0.0066(7) 0.0193(7)
P1 0.0351(9) 0.0420(9) 0.0440(9) 0.0141(7) 0.0094(7) 0.0200(7)
C1 0.036(3) 0.043(3) 0.043(3) 0.017(3) 0.010(3) 0.022(3)
N1 0.041(3) 0.053(3) 0.058(3) 0.030(3) 0.017(2) 0.024(3)
P2 0.0379(9) 0.0384(9) 0.0586(10) 0.0215(8) 0.0116(7) 0.0215(8)
O2 0.050(3) 0.037(2) 0.087(3) 0.028(2) 0.026(2) 0.027(2)
C2 0.047(4) 0.060(4) 0.061(4) 0.015(4) 0.006(3) 0.012(4)
P3 0.0377(9) 0.0357(8) 0.0394(9) 0.0129(7) 0.0061(7) 0.0169(7)
C3 0.048(4) 0.050(4) 0.088(6) 0.022(4) 0.014(4) 0.012(4)
C4 0.050(4) 0.047(4) 0.078(6) -0.002(4) -0.004(4) 0.020(4)
C5 0.061(5) 0.082(6) 0.053(4) 0.007(4) -0.002(4) 0.029(4)
C6 0.059(4) 0.058(4) 0.049(4) 0.015(3) 0.011(3) 0.023(4)
C7 0.033(3) 0.051(4) 0.048(4) 0.010(3) 0.007(3) 0.011(3)
C8 0.047(4) 0.103(6) 0.050(4) 0.011(4) 0.000(3) 0.033(4)
C9 0.080(6) 0.134(8) 0.047(5) 0.013(5) 0.001(4) 0.020(6)
C10 0.075(6) 0.115(8) 0.074(7) -0.019(6) 0.014(5) 0.029(6)
C11 0.088(6) 0.082(6) 0.092(7) -0.003(5) 0.034(5) 0.042(5)
C12 0.076(5) 0.067(5) 0.078(5) 0.015(4) 0.026(4) 0.044(4)
C13 0.039(4) 0.044(4) 0.045(4) 0.013(3) 0.008(3) 0.020(3)
C14 0.051(4) 0.053(4) 0.088(5) 0.034(4) -0.012(4) 0.013(4)
C15 0.082(6) 0.065(5) 0.086(6) 0.042(4) -0.006(5) 0.024(4)
C16 0.075(6) 0.089(6) 0.070(5) 0.030(5) -0.001(4) 0.049(5)
C17 0.049(5) 0.098(7) 0.092(6) 0.032(5) -0.007(4) 0.029(5)
C18 0.044(4) 0.065(5) 0.092(6) 0.035(4) 0.003(4) 0.022(4)
C19 0.044(4) 0.045(4) 0.060(4) 0.027(3) 0.013(3) 0.028(3)
C20 0.059(5) 0.059(4) 0.059(4) 0.021(4) 0.010(3) 0.029(4)
C21 0.059(5) 0.070(5) 0.075(5) 0.014(4) -0.002(4) 0.025(4)
C22 0.092(6) 0.076(5) 0.053(5) 0.001(4) -0.005(4) 0.050(5)
C23 0.094(7) 0.104(7) 0.062(5) 0.025(5) 0.025(5) 0.061(6)
C24 0.054(4) 0.081(5) 0.063(5) 0.025(4) 0.017(4) 0.038(4)
C25 0.036(3) 0.040(4) 0.041(3) 0.012(3) 0.008(3) 0.008(3)
N26 0.039(3) 0.047(3) 0.058(3) 0.009(3) 0.004(2) 0.020(3)
C26 0.028(3) 0.046(4) 0.048(4) 0.011(3) 0.003(3) 0.015(3)
C27 0.041(4) 0.053(4) 0.069(5) 0.011(3) 0.013(3) 0.022(3)
C28 0.039(4) 0.082(6) 0.064(5) 0.017(4) 0.008(3) 0.017(4)
C29 0.045(4) 0.057(4) 0.057(4) 0.022(3) 0.005(3) -0.001(4)
C30 0.054(4) 0.053(4) 0.051(4) 0.021(3) 0.005(3) 0.023(3)
C31 0.046(4) 0.029(3) 0.046(3) 0.020(3) 0.014(3) 0.021(3)
C32 0.042(4) 0.045(4) 0.050(4) 0.016(3) 0.001(3) 0.015(3)
C33 0.072(5) 0.046(4) 0.038(4) 0.011(3) 0.001(3) 0.023(4)
C34 0.076(5) 0.053(4) 0.050(4) 0.011(3) 0.017(4) 0.038(4)
C35 0.059(4) 0.070(5) 0.062(5) 0.015(4) 0.023(4) 0.041(4)
C36 0.044(4) 0.055(4) 0.053(4) 0.013(3) 0.005(3) 0.025(3)
C37 0.040(3) 0.044(3) 0.037(3) 0.020(3) 0.008(3) 0.020(3)
C38 0.067(5) 0.052(4) 0.044(4) 0.021(3) 0.005(3) 0.025(3)
C39 0.085(6) 0.080(6) 0.045(4) 0.017(4) -0.002(4) 0.021(5)
C40 0.075(6) 0.100(6) 0.066(5) 0.048(5) 0.007(4) 0.038(5)
C41 0.078(6) 0.087(6) 0.091(6) 0.049(5) 0.021(5) 0.052(5)
C42 0.073(5) 0.064(4) 0.054(4) 0.025(3) 0.012(3) 0.042(4)

loop_
_atom_site_label
_atom_site_type_symbol
_atom_site_fract_x
_atom_site_fract_y
_atom_site_fract_z
_atom_site_U_iso_or_equiv
_atom_site_thermal_displace_type
_atom_site_occupancy
_atom_site_calc_flag
_atom_site_refinement_flags
_atom_site_disorder_group
Pd1 Pd 1.05075(5) 0.22019(3) 1.26840(3) 0.0354(2) Uani 1 d . .
S1 S 1.3071(2) 0.27753(12) 1.30916(11) 0.0449(4) Uani 1 d . .
P1 P 1.3927(2) 0.39554(12) 1.24556(10) 0.0383(4) Uani 1 d . .
C1 C 1.5694(6) 0.4896(5) 1.3124(4) 0.0376(14) Uani 1 d . .
N1 N 1.2953(5) 0.4618(4) 1.2211(3) 0.0457(12) Uani 1 d . .
P2 P 1.1609(2) 0.47719(12) 1.26605(11) 0.0414(4) Uani 1 d . .
O2 O 1.0444(4) 0.3764(3) 1.2786(3) 0.0523(11) Uani 1 d . .
C2 C 1.6680(7) 0.5583(6) 1.2714(5) 0.059(2) Uani 1 d . .
H2A H 1.6464(7) 0.5497(6) 1.2101(5) 0.071 Uiso 1 calc R .
P3 P 1.0129(2) 0.04516(12) 1.25126(10) 0.0364(4) Uani 1 d . .
C3 C 1.7983(7) 0.6394(6) 1.3221(6) 0.063(2) Uani 1 d . .
H3A H 1.8645(7) 0.6850(6) 1.2947(6) 0.076 Uiso 1 calc R .
C4 C 1.8297(8) 0.6529(6) 1.4120(5) 0.062(2) Uani 1 d . .
H4A H 1.9163(8) 0.7087(6) 1.4458(5) 0.074 Uiso 1 calc R .
C5 C 1.7361(8) 0.5857(6) 1.4527(5) 0.068(2) Uani 1 d . .
H5A H 1.7594(8) 0.5948(6) 1.5140(5) 0.081 Uiso 1 calc R .
C6 C 1.6055(7) 0.5032(5) 1.4032(4) 0.055(2) Uani 1 d . .
H6A H 1.5420(7) 0.4568(5) 1.4313(4) 0.066 Uiso 1 calc R .
C7 C 1.4398(6) 0.3364(5) 1.1419(4) 0.046(2) Uani 1 d . .
C8 C 1.4034(7) 0.3585(6) 1.0642(5) 0.068(2) Uani 1 d . .
H8A H 1.3514(7) 0.4041(6) 1.0628(5) 0.082 Uiso 1 calc R .
C9 C 1.4461(10) 0.3107(9) 0.9844(5) 0.095(3) Uani 1 d . .
H9A H 1.4236(10) 0.3265(9) 0.9310(5) 0.115 Uiso 1 calc R .
C10 C 1.5196(10) 0.2424(9) 0.9865(7) 0.097(3) Uani 1 d . .
H10A H 1.5430(10) 0.2091(9) 0.9338(7) 0.117 Uiso 1 calc R .
C11 C 1.5591(10) 0.2221(7) 1.0645(7) 0.088(3) Uani 1 d . .
H11A H 1.6135(10) 0.1781(7) 1.0660(7) 0.106 Uiso 1 calc R .
C12 C 1.5175(8) 0.2677(6) 1.1419(5) 0.069(2) Uani 1 d . .
H12A H 1.5419(8) 0.2521(6) 1.1951(5) 0.083 Uiso 1 calc R .
C13 C 1.0776(6) 0.5332(5) 1.1919(4) 0.0413(14) Uani 1 d . .
C14 C 1.1528(8) 0.6317(6) 1.1756(5) 0.065(2) Uani 1 d . .
H14A H 1.2496(8) 0.6729(6) 1.2047(5) 0.078 Uiso 1 calc R .
C15 C 1.0870(9) 0.6709(6) 1.1165(5) 0.076(2) Uani 1 d . .
H15A H 1.1403(9) 0.7377(6) 1.1054(5) 0.092 Uiso 1 calc R .
C16 C 0.9457(9) 0.6132(7) 1.0745(5) 0.072(2) Uani 1 d . .
H16A H 0.9012(9) 0.6406(7) 1.0354(5) 0.087 Uiso 1 calc R .
C17 C 0.8690(8) 0.5148(8) 1.0897(6) 0.079(2) Uani 1 d . .
H17A H 0.7728(8) 0.4742(8) 1.0594(6) 0.095 Uiso 1 calc R .
C18 C 0.9312(7) 0.4746(6) 1.1488(5) 0.064(2) Uani 1 d . .
H18A H 0.8762(7) 0.4084(6) 1.1603(5) 0.077 Uiso 1 calc R .
C19 C 1.2265(7) 0.5795(5) 1.3733(4) 0.0441(15) Uani 1 d . .
C20 C 1.3704(8) 0.6545(5) 1.3986(5) 0.056(2) Uani 1 d . .
H20A H 1.4356(8) 0.6546(5) 1.3586(5) 0.068 Uiso 1 calc R .
C21 C 1.4196(8) 0.7303(6) 1.4836(5) 0.070(2) Uani 1 d . .
H21A H 1.5178(8) 0.7783(6) 1.5014(5) 0.084 Uiso 1 calc R .
C22 C 1.3204(10) 0.7327(7) 1.5401(5) 0.073(2) Uani 1 d . .
H22A H 1.3513(10) 0.7849(7) 1.5957(5) 0.087 Uiso 1 calc R .
C23 C 1.1767(10) 0.6597(7) 1.5164(5) 0.079(2) Uani 1 d . .
H23A H 1.1113(10) 0.6614(7) 1.5560(5) 0.095 Uiso 1 calc R .
C24 C 1.1303(8) 0.5843(6) 1.4340(5) 0.061(2) Uani 1 d . .
H24A H 1.0326(8) 0.5351(6) 1.4179(5) 0.073 Uiso 1 calc R .
C25 C 0.8169(6) -0.0145(5) 1.2484(4) 0.0407(14) Uani 1 d . .
N26 N 0.8302(5) 0.1638(4) 1.2478(3) 0.0482(13) Uani 1 d D .
H26A H 0.7720(51) 0.2065(38) 1.2491(37) 0.045(17) Uiso 1 d D .
C26 C 0.7469(6) 0.0596(5) 1.2483(4) 0.0411(14) Uani 1 d . .
C27 C 0.5956(7) 0.0211(5) 1.2493(4) 0.054(2) Uani 1 d . .
H27A H 0.5456(7) 0.0677(5) 1.2465(4) 0.065 Uiso 1 calc R .
C28 C 0.5194(8) -0.0845(7) 1.2543(5) 0.064(2) Uani 1 d . .
H28A H 0.4195(8) -0.1072(7) 1.2572(5) 0.077 Uiso 1 calc R .
C29 C 0.5898(7) -0.1571(6) 1.2550(4) 0.058(2) Uani 1 d . .
H29A H 0.5376(7) -0.2285(6) 1.2578(4) 0.070 Uiso 1 calc R .
C30 C 0.7392(7) -0.1224(5) 1.2514(4) 0.051(2) Uani 1 d . .
H30A H 0.7873(7) -0.1708(5) 1.2511(4) 0.062 Uiso 1 calc R .
C31 C 1.0550(6) -0.0227(4) 1.1477(4) 0.0368(13) Uani 1 d . .
C32 C 0.9447(7) -0.0957(5) 1.0765(4) 0.046(2) Uani 1 d . .
H32A H 0.8461(7) -0.1148(5) 1.0821(4) 0.055 Uiso 1 calc R .
C33 C 0.9829(8) -0.1401(5) 0.9965(4) 0.052(2) Uani 1 d . .
H33A H 0.9091(8) -0.1883(5) 0.9485(4) 0.063 Uiso 1 calc R .
C34 C 1.1265(8) -0.1138(5) 0.9878(4) 0.056(2) Uani 1 d . .
H34A H 1.1505(8) -0.1446(5) 0.9343(4) 0.067 Uiso 1 calc R .
C35 C 1.2370(8) -0.0414(6) 1.0584(5) 0.059(2) Uani 1 d . .
H35A H 1.3352(8) -0.0232(6) 1.0520(5) 0.070 Uiso 1 calc R .
C36 C 1.2024(7) 0.0040(5) 1.1384(4) 0.050(2) Uani 1 d . .
H36A H 1.2771(7) 0.0523(5) 1.1859(4) 0.060 Uiso 1 calc R .
C37 C 1.1047(6) 0.0128(5) 1.3412(4) 0.0374(13) Uani 1 d . .
C38 C 1.1389(7) 0.0819(5) 1.4266(4) 0.053(2) Uani 1 d . .
H38A H 1.1213(7) 0.1468(5) 1.4364(4) 0.063 Uiso 1 calc R .
C39 C 1.1986(9) 0.0565(7) 1.4976(5) 0.074(2) Uani 1 d . .
H39A H 1.2206(9) 0.1039(7) 1.5551(5) 0.089 Uiso 1 calc R .
C40 C 1.2256(8) -0.0378(7) 1.4842(5) 0.075(2) Uani 1 d . .
H40A H 1.2666(8) -0.0546(7) 1.5324(5) 0.090 Uiso 1 calc R .
C41 C 1.1924(8) -0.1075(7) 1.4000(6) 0.075(2) Uani 1 d . .
H41A H 1.2101(8) -0.1722(7) 1.3913(6) 0.090 Uiso 1 calc R .
C42 C 1.1327(7) -0.0835(5) 1.3273(5) 0.057(2) Uani 1 d . .
H42A H 1.1115(7) -0.1310(5) 1.2699(5) 0.069 Uiso 1 calc R .

loop_
_geom_bond_atom_site_label_1
_geom_bond_atom_site_label_2
_geom_bond_distance
_geom_bond_site_symmetry_2
_geom_bond_publ_flag
Pd1 N26 2.003(5) . ?
Pd1 O2 2.096(4) . ?
Pd1 P3 2.200(2) . ?
Pd1 S1 2.350(2) . ?
S1 P1 2.027(2) . ?
P1 N1 1.598(5) . ?
P1 C7 1.803(6) . ?
P1 C1 1.808(6) . ?
C1 C2 1.392(9) . ?
C1 C6 1.380(8) . ?
N1 P2 1.602(5) . ?
P2 O2 1.502(4) . ?
P2 C13 1.799(6) . ?
P2 C19 1.803(6) . ?
C2 C3 1.386(9) . ?
P3 C25 1.804(6) . ?
P3 C37 1.817(5) . ?
P3 C31 1.820(6) . ?
C3 C4 1.361(10) . ?
C4 C5 1.354(10) . ?
C5 C6 1.387(9) . ?
C7 C8 1.355(9) . ?
C7 C12 1.392(9) . ?
C8 C9 1.430(11) . ?
C9 C10 1.360(13) . ?
C10 C11 1.355(13) . ?
C11 C12 1.386(10) . ?
C13 C14 1.364(9) . ?
C13 C18 1.397(9) . ?
C14 C15 1.379(9) . ?
C15 C16 1.352(10) . ?
C16 C17 1.358(11) . ?
C17 C18 1.370(10) . ?
C19 C20 1.380(9) . ?
C19 C24 1.399(9) . ?
C20 C21 1.399(9) . ?
C21 C22 1.371(11) . ?
C22 C23 1.370(11) . ?
C23 C24 1.367(10) . ?
C25 C26 1.398(8) . ?
C25 C30 1.396(8) . ?
N26 C26 1.356(7) . ?
C26 C27 1.398(8) . ?
C27 C28 1.377(10) . ?
C28 C29 1.386(10) . ?
C29 C30 1.388(9) . ?
C31 C32 1.389(8) . ?
C31 C36 1.397(8) . ?
C32 C33 1.394(9) . ?
C33 C34 1.359(9) . ?
C34 C35 1.382(9) . ?
C35 C36 1.382(8) . ?
C37 C38 1.375(8) . ?
C37 C42 1.391(8) . ?
C38 C39 1.371(10) . ?
C39 C40 1.362(11) . ?
C40 C41 1.364(11) . ?
C41 C42 1.383(10) . ?
